data_7011274
loop_
_publ_author_name
'Neil G. Connelly'
'Owen D. Hayward'
'Phimphaka Klangsinsirikul'
'A. Guy Orpen'

_publ_section_title
;
 Novel dicarbonyl and carbonylnitrosyl tris(\m-triazenide) dirhodium
 complexes
;
_journal_issue 3
_journal_name_full 'J. Chem. Soc., Dalton Trans.'
_journal_page_first 305
_journal_page_last 306
_journal_paper_doi 10.1039/b109972h
_journal_year 2002
_chemical_formula_sum 'C44 H44 Cl2 N10 O2 Rh2'
_chemical_formula_weight 1021.61
_chemical_name_systematic
; 
? 
;
_space_group_IT_number 15
_symmetry_cell_setting monoclinic
_symmetry_space_group_name_Hall '-C 2yc'
_symmetry_space_group_name_H-M 'C 1 2/c 1'
_atom_sites_solution_hydrogens geom
_atom_sites_solution_primary direct
_atom_sites_solution_secondary difmap
_audit_creation_method SHELXL-97
_cell_angle_alpha 90.000(13)
_cell_angle_beta 102.562(13)
_cell_angle_gamma 90.000(11)
_cell_formula_units_Z 8
_cell_length_a 19.293(3)
_cell_length_b 18.266(4)
_cell_length_c 26.178(3)
_cell_measurement_reflns_used 152
_cell_measurement_temperature 173(2)
_cell_volume 9004(3)
_computing_cell_refinement 'Bruker SMART'
_computing_data_collection 'Bruker SMART'
_computing_data_reduction 'Bruker SHELXTL'
_computing_molecular_graphics 'Bruker SHELXTL'
_computing_publication_material 'Bruker SHELXTL'
_computing_structure_refinement 'SHELXL-97 (Sheldrick, 1997)'
_computing_structure_solution 'SHELXS-97 (Sheldrick, 1990)'
_diffrn_ambient_temperature 173(2)
_diffrn_measured_fraction_theta_full 0.999
_diffrn_measured_fraction_theta_max 0.999
_diffrn_measurement_device_type 'CCD area detector'
_diffrn_measurement_method 'omega scans with narrow frames'
_diffrn_radiation_monochromator graphite
_diffrn_radiation_source 'fine-focus sealed tube'
_diffrn_radiation_type MoK\a
_diffrn_radiation_wavelength 0.71073
_diffrn_reflns_av_R_equivalents 0.0571
_diffrn_reflns_av_sigmaI/netI 0.0620
_diffrn_reflns_limit_h_max 21
_diffrn_reflns_limit_h_min -22
_diffrn_reflns_limit_k_max 21
_diffrn_reflns_limit_k_min -19
_diffrn_reflns_limit_l_max 31
_diffrn_reflns_limit_l_min -24
_diffrn_reflns_number 24165
_diffrn_reflns_theta_full 25.00
_diffrn_reflns_theta_max 25.00
_diffrn_reflns_theta_min 1.55
_diffrn_standards_decay_% 0
_exptl_absorpt_coefficient_mu 0.900
_exptl_absorpt_correction_T_max 0.3468
_exptl_absorpt_correction_T_min 0.3079
_exptl_absorpt_correction_type multi-scan
_exptl_absorpt_process_details 'SADABS (Sheldrick 1996)'
_exptl_crystal_colour 'Dark brown'
_exptl_crystal_density_diffrn 1.507
_exptl_crystal_density_method 'not measured'
_exptl_crystal_description Plate
_exptl_crystal_F_000 4144
_exptl_crystal_size_max 0.3
_exptl_crystal_size_mid 0.3
_exptl_crystal_size_min 0.3
_refine_diff_density_max 0.921
_refine_diff_density_min -0.766
_refine_diff_density_rms 0.083
_refine_ls_extinction_method none
_refine_ls_goodness_of_fit_ref 0.961
_refine_ls_hydrogen_treatment constr
_refine_ls_matrix_type full
_refine_ls_number_parameters 547
_refine_ls_number_reflns 7922
_refine_ls_number_restraints 0
_refine_ls_restrained_S_all 0.961
_refine_ls_R_factor_all 0.0750
_refine_ls_R_factor_gt 0.0398
_refine_ls_shift/su_max 0.002
_refine_ls_shift/su_mean 0.000
_refine_ls_structure_factor_coef Fsqd
_refine_ls_weighting_details 'calc w=1/[\s^2^(Fo^2^)+(0.0523P)^2^+0.0000P] where P=(Fo^2^+2Fc^2^)/3'
_refine_ls_weighting_scheme calc
_refine_ls_wR_factor_gt 0.0908
_refine_ls_wR_factor_ref 0.1024
_reflns_number_gt 5188
_reflns_number_total 7922
_reflns_threshold_expression >2sigma(I)
_cod_data_source_file b109972h.txt
_cod_data_source_block 2
_cod_depositor_comments
;
The following automatic conversions were performed:
'_symmetry_cell_setting' value 'Monoclinic' changed to 'monoclinic'
according to '/home/saulius/struct/CIF-dictionaries/cif_core.dic'
dictionary named 'cif_core.dic' version 2.4.1 from 2010-06-29.

Automatic conversion script
Id: cif_fix_enum 1527 2010-12-29 10:47:43Z saulius 
;
_cod_original_sg_symbol_H-M C2/c
_cod_database_code 7011274

loop_
_symmetry_equiv_pos_as_xyz
'x, y, z'
'-x, y, -z+1/2'
'x+1/2, y+1/2, z'
'-x+1/2, y+1/2, -z+1/2'
'-x, -y, -z'
'x, -y, z-1/2'
'-x+1/2, -y+1/2, -z'
'x+1/2, -y+1/2, z-1/2'

loop_
_atom_site_label
_atom_site_type_symbol
_atom_site_fract_x
_atom_site_fract_y
_atom_site_fract_z
_atom_site_U_iso_or_equiv
_atom_site_adp_type
_atom_site_occupancy
_atom_site_symmetry_multiplicity
_atom_site_calc_flag
_atom_site_refinement_flags
_atom_site_disorder_assembly
_atom_site_disorder_group
Rh1 Rh 0.203982(16) 0.202923(19) 0.124798(13) 0.02823(11) Uani 1 1 d . . .
Rh2 Rh 0.092733(16) 0.206878(19) 0.053655(13) 0.02776(11) Uani 1 1 d . . .
O1 O 0.2835(2) 0.1808(2) 0.04014(17) 0.0705(12) Uani 1 1 d . . .
O2 O 0.1256(3) 0.1849(2) -0.04863(17) 0.0802(14) Uani 1 1 d . . .
N6 N 0.04544(18) 0.24140(19) 0.11562(14) 0.0293(8) Uani 1 1 d . . .
N5 N 0.07255(18) 0.23873(19) 0.16533(14) 0.0282(8) Uani 1 1 d . . .
N4 N 0.13908(18) 0.21818(19) 0.17810(14) 0.0299(8) Uani 1 1 d . . .
N9 N 0.11576(18) 0.3161(2) 0.04560(14) 0.0307(9) Uani 1 1 d . . .
N8 N 0.16469(18) 0.3511(2) 0.07806(14) 0.0313(9) Uani 1 1 d . . .
N7 N 0.20665(17) 0.31414(19) 0.11473(14) 0.0289(9) Uani 1 1 d . . .
N1 N 0.07803(18) 0.10286(19) 0.07821(13) 0.0292(8) Uani 1 1 d . . .
N2 N 0.12443(18) 0.06330(19) 0.11021(14) 0.0294(8) Uani 1 1 d . . .
N3 N 0.18573(18) 0.09272(19) 0.13008(13) 0.0289(8) Uani 1 1 d . . .
N10 N 0.0992(2) 0.1869(2) -0.01257(17) 0.0464(11) Uani 1 1 d . . .
C1 C 0.2555(3) 0.1891(3) 0.0739(2) 0.0455(13) Uani 1 1 d . . .
C11 C -0.0243(2) 0.2724(2) 0.10393(17) 0.0284(10) Uani 1 1 d . . .
C12 C -0.0725(2) 0.2495(3) 0.05903(18) 0.0384(12) Uani 1 1 d . . .
H12 H -0.0592 0.2124 0.0375 0.046 Uiso 1 1 calc R . .
C13 C -0.1391(2) 0.2800(3) 0.04566(19) 0.0410(12) Uani 1 1 d . . .
H13 H -0.1709 0.2637 0.0148 0.049 Uiso 1 1 calc R . .
C14 C -0.1609(2) 0.3331(3) 0.07531(19) 0.0391(12) Uani 1 1 d . . .
C15 C -0.1127(2) 0.3559(3) 0.12011(19) 0.0440(13) Uani 1 1 d . . .
H15 H -0.1263 0.3930 0.1414 0.053 Uiso 1 1 calc R . .
C16 C -0.0455(2) 0.3257(3) 0.13424(18) 0.0351(11) Uani 1 1 d . . .
H16 H -0.0138 0.3419 0.1652 0.042 Uiso 1 1 calc R . .
C17 C -0.2347(3) 0.3652(3) 0.0611(2) 0.0557(15) Uani 1 1 d . . .
H17A H -0.2533 0.3605 0.0233 0.084 Uiso 1 1 calc R . .
H17B H -0.2329 0.4171 0.0709 0.084 Uiso 1 1 calc R . .
H17C H -0.2658 0.3389 0.0799 0.084 Uiso 1 1 calc R . .
C21 C 0.1639(2) 0.2051(2) 0.23266(16) 0.0303(10) Uani 1 1 d . . .
C22 C 0.1188(3) 0.1914(3) 0.26625(18) 0.0435(13) Uani 1 1 d . . .
H22 H 0.0688 0.1919 0.2532 0.052 Uiso 1 1 calc R . .
C23 C 0.1462(3) 0.1771(3) 0.3186(2) 0.0522(14) Uani 1 1 d . . .
H23 H 0.1143 0.1691 0.3411 0.063 Uiso 1 1 calc R . .
C24 C 0.2183(3) 0.1741(3) 0.33924(18) 0.0450(13) Uani 1 1 d . . .
C25 C 0.2625(3) 0.1881(3) 0.3059(2) 0.0489(14) Uani 1 1 d . . .
H25 H 0.3125 0.1866 0.3190 0.059 Uiso 1 1 calc R . .
C26 C 0.2361(2) 0.2046(3) 0.25294(19) 0.0443(12) Uani 1 1 d . . .
H26 H 0.2680 0.2154 0.2310 0.053 Uiso 1 1 calc R . .
C27 C 0.2480(3) 0.1536(3) 0.3957(2) 0.0678(18) Uani 1 1 d . . .
H27A H 0.2742 0.1075 0.3972 0.102 Uiso 1 1 calc R . .
H27B H 0.2089 0.1477 0.4139 0.102 Uiso 1 1 calc R . .
H27C H 0.2800 0.1923 0.4128 0.102 Uiso 1 1 calc R . .
C31 C 0.0763(2) 0.3628(2) 0.00530(17) 0.0312(10) Uani 1 1 d . . .
C32 C 0.0131(3) 0.3394(3) -0.0250(2) 0.0517(14) Uani 1 1 d . . .
H32 H -0.0049 0.2927 -0.0185 0.062 Uiso 1 1 calc R . .
C33 C -0.0250(3) 0.3823(3) -0.0649(2) 0.0541(15) Uani 1 1 d . . .
H33 H -0.0688 0.3645 -0.0851 0.065 Uiso 1 1 calc R . .
C34 C -0.0010(3) 0.4499(3) -0.07606(19) 0.0467(13) Uani 1 1 d . . .
C35 C 0.0627(3) 0.4738(3) -0.0445(2) 0.0530(15) Uani 1 1 d . . .
H35 H 0.0805 0.5208 -0.0505 0.064 Uiso 1 1 calc R . .
C36 C 0.1005(3) 0.4310(3) -0.0048(2) 0.0469(13) Uani 1 1 d . . .
H36 H 0.1438 0.4488 0.0159 0.056 Uiso 1 1 calc R . .
C37 C -0.0408(3) 0.4966(3) -0.1201(2) 0.0667(18) Uani 1 1 d . . .
H37A H -0.0810 0.4688 -0.1403 0.100 Uiso 1 1 calc R . .
H37B H -0.0090 0.5107 -0.1429 0.100 Uiso 1 1 calc R . .
H37C H -0.0584 0.5406 -0.1057 0.100 Uiso 1 1 calc R . .
C41 C 0.2555(2) 0.3600(2) 0.14879(17) 0.0314(11) Uani 1 1 d . . .
C42 C 0.2412(2) 0.4328(3) 0.15785(17) 0.0357(11) Uani 1 1 d . . .
H42 H 0.1973 0.4538 0.1406 0.043 Uiso 1 1 calc R . .
C43 C 0.2901(3) 0.4746(3) 0.19149(18) 0.0434(13) Uani 1 1 d . . .
H43 H 0.2791 0.5243 0.1970 0.052 Uiso 1 1 calc R . .
C44 C 0.3552(2) 0.4465(3) 0.21777(18) 0.0410(12) Uani 1 1 d . . .
C45 C 0.3691(2) 0.3745(3) 0.20822(19) 0.0445(13) Uani 1 1 d . . .
H45 H 0.4131 0.3538 0.2256 0.053 Uiso 1 1 calc R . .
C46 C 0.3209(2) 0.3308(3) 0.17399(19) 0.0412(12) Uani 1 1 d . . .
H46 H 0.3324 0.2815 0.1678 0.049 Uiso 1 1 calc R . .
C47 C 0.4077(3) 0.4931(3) 0.2544(2) 0.0562(15) Uani 1 1 d . . .
H47A H 0.4428 0.4617 0.2768 0.084 Uiso 1 1 calc R . .
H47B H 0.3828 0.5223 0.2762 0.084 Uiso 1 1 calc R . .
H47C H 0.4317 0.5258 0.2342 0.084 Uiso 1 1 calc R . .
C51 C 0.0094(2) 0.0694(2) 0.06592(17) 0.0286(10) Uani 1 1 d . . .
C52 C -0.0317(2) 0.0752(2) 0.01544(17) 0.0309(10) Uani 1 1 d . . .
H52 H -0.0135 0.1000 -0.0108 0.037 Uiso 1 1 calc R . .
C53 C -0.0992(2) 0.0448(2) 0.00329(18) 0.0340(11) Uani 1 1 d . . .
H53 H -0.1267 0.0488 -0.0314 0.041 Uiso 1 1 calc R . .
C54 C -0.1271(2) 0.0089(3) 0.0405(2) 0.0388(12) Uani 1 1 d . . .
C55 C -0.0851(3) 0.0031(3) 0.0908(2) 0.0476(13) Uani 1 1 d . . .
H55 H -0.1027 -0.0226 0.1168 0.057 Uiso 1 1 calc R . .
C56 C -0.0183(2) 0.0339(3) 0.10343(18) 0.0407(12) Uani 1 1 d . . .
H56 H 0.0089 0.0307 0.1383 0.049 Uiso 1 1 calc R . .
C57 C -0.2013(2) -0.0236(3) 0.0269(2) 0.0534(15) Uani 1 1 d . . .
H57A H -0.2362 0.0140 0.0304 0.080 Uiso 1 1 calc R . .
H57B H -0.2045 -0.0643 0.0507 0.080 Uiso 1 1 calc R . .
H57C H -0.2112 -0.0417 -0.0092 0.080 Uiso 1 1 calc R . .
C61 C 0.2348(2) 0.0428(2) 0.16075(17) 0.0310(10) Uani 1 1 d . . .
C62 C 0.3024(2) 0.0678(3) 0.1829(2) 0.0487(14) Uani 1 1 d . . .
H62 H 0.3150 0.1167 0.1767 0.058 Uiso 1 1 calc R . .
C63 C 0.3519(3) 0.0228(3) 0.2140(2) 0.0473(13) Uani 1 1 d . . .
H63 H 0.3979 0.0414 0.2288 0.057 Uiso 1 1 calc R . .
C64 C 0.3356(2) -0.0487(3) 0.22405(18) 0.0380(12) Uani 1 1 d . . .
C65 C 0.2680(2) -0.0737(3) 0.20127(19) 0.0396(12) Uani 1 1 d . . .
H65 H 0.2553 -0.1226 0.2075 0.048 Uiso 1 1 calc R . .
C66 C 0.2186(2) -0.0287(3) 0.16954(17) 0.0345(11) Uani 1 1 d . . .
H66 H 0.1731 -0.0476 0.1537 0.041 Uiso 1 1 calc R . .
C67 C 0.3890(3) -0.0983(3) 0.25805(19) 0.0468(13) Uani 1 1 d . . .
H67A H 0.4345 -0.0727 0.2684 0.070 Uiso 1 1 calc R . .
H67B H 0.3952 -0.1426 0.2385 0.070 Uiso 1 1 calc R . .
H67C H 0.3719 -0.1116 0.2894 0.070 Uiso 1 1 calc R . .
C101 C -0.0096(9) 0.2131(10) -0.1396(5) 0.273(10) Uani 1 1 d . . .
H10A H 0.0250 0.2362 -0.1106 0.327 Uiso 1 1 calc R . .
H10B H 0.0131 0.1687 -0.1502 0.327 Uiso 1 1 calc R . .
Cl1 Cl -0.0242(2) 0.2700(3) -0.18925(17) 0.247(2) Uani 1 1 d . . .
Cl2 Cl -0.08166(19) 0.18616(17) -0.11586(16) 0.1962(17) Uani 1 1 d . . .

loop_
_atom_site_aniso_label
_atom_site_aniso_U_11
_atom_site_aniso_U_22
_atom_site_aniso_U_33
_atom_site_aniso_U_23
_atom_site_aniso_U_13
_atom_site_aniso_U_12
Rh1 0.02239(19) 0.0267(2) 0.0340(2) 0.00110(16) 0.00260(15) 0.00082(15)
Rh2 0.02388(19) 0.0274(2) 0.0309(2) 0.00144(16) 0.00358(15) 0.00028(16)
O1 0.058(3) 0.078(3) 0.088(3) -0.016(2) 0.043(2) -0.007(2)
O2 0.110(4) 0.087(3) 0.060(3) -0.009(2) 0.053(3) -0.009(3)
N6 0.026(2) 0.028(2) 0.034(2) 0.0003(16) 0.0052(17) 0.0010(16)
N5 0.027(2) 0.027(2) 0.030(2) 0.0014(16) 0.0052(17) 0.0002(16)
N4 0.030(2) 0.029(2) 0.030(2) 0.0005(16) 0.0025(16) -0.0021(16)
N9 0.0248(19) 0.033(2) 0.034(2) 0.0055(17) 0.0045(17) 0.0011(16)
N8 0.024(2) 0.033(2) 0.034(2) 0.0027(17) 0.0022(18) -0.0012(17)
N7 0.025(2) 0.029(2) 0.032(2) 0.0004(16) 0.0036(17) -0.0044(16)
N1 0.028(2) 0.028(2) 0.031(2) -0.0019(16) 0.0048(17) -0.0007(16)
N2 0.028(2) 0.025(2) 0.034(2) 0.0034(17) 0.0032(18) 0.0034(16)
N3 0.0236(19) 0.026(2) 0.034(2) -0.0014(16) 0.0002(17) 0.0005(16)
N10 0.064(3) 0.032(3) 0.047(3) -0.0016(19) 0.021(2) -0.003(2)
C1 0.041(3) 0.031(3) 0.068(4) -0.004(3) 0.020(3) -0.003(2)
C11 0.030(2) 0.025(2) 0.030(3) 0.0026(19) 0.006(2) 0.0007(19)
C12 0.034(3) 0.045(3) 0.035(3) -0.010(2) 0.003(2) 0.009(2)
C13 0.031(3) 0.050(3) 0.039(3) -0.006(2) 0.000(2) 0.002(2)
C14 0.029(3) 0.043(3) 0.043(3) 0.000(2) 0.002(2) 0.008(2)
C15 0.041(3) 0.047(3) 0.042(3) -0.009(2) 0.004(2) 0.015(2)
C16 0.035(3) 0.035(3) 0.033(3) -0.003(2) 0.001(2) 0.003(2)
C17 0.043(3) 0.067(4) 0.052(3) -0.006(3) -0.002(3) 0.023(3)
C21 0.034(2) 0.024(2) 0.030(2) -0.001(2) 0.001(2) 0.000(2)
C22 0.039(3) 0.055(4) 0.036(3) 0.009(2) 0.006(2) 0.014(2)
C23 0.064(4) 0.057(4) 0.040(3) 0.010(3) 0.021(3) 0.021(3)
C24 0.063(4) 0.042(3) 0.027(3) -0.005(2) 0.004(3) 0.016(3)
C25 0.045(3) 0.049(4) 0.044(3) 0.005(2) -0.010(3) -0.003(3)
C26 0.036(3) 0.054(3) 0.040(3) 0.005(3) 0.001(2) -0.002(3)
C27 0.086(4) 0.073(5) 0.038(3) 0.002(3) -0.002(3) 0.020(4)
C31 0.028(2) 0.031(3) 0.034(3) 0.004(2) 0.005(2) 0.000(2)
C32 0.053(3) 0.040(3) 0.058(4) 0.009(3) 0.002(3) -0.007(3)
C33 0.042(3) 0.050(4) 0.059(4) 0.010(3) -0.016(3) -0.005(3)
C34 0.047(3) 0.045(3) 0.045(3) 0.014(2) 0.001(3) 0.008(3)
C35 0.054(3) 0.039(3) 0.058(3) 0.020(3) -0.005(3) -0.008(3)
C36 0.035(3) 0.046(3) 0.052(3) 0.013(3) -0.006(2) -0.007(2)
C37 0.060(4) 0.063(4) 0.064(4) 0.023(3) -0.014(3) 0.003(3)
C41 0.027(2) 0.037(3) 0.030(3) 0.006(2) 0.006(2) -0.005(2)
C42 0.036(3) 0.034(3) 0.037(3) 0.000(2) 0.009(2) 0.001(2)
C43 0.048(3) 0.037(3) 0.044(3) -0.006(2) 0.008(3) -0.008(2)
C44 0.037(3) 0.054(3) 0.033(3) -0.001(2) 0.009(2) -0.018(2)
C45 0.032(3) 0.059(4) 0.041(3) -0.002(3) 0.004(2) -0.009(2)
C46 0.038(3) 0.035(3) 0.047(3) 0.002(2) 0.001(2) 0.003(2)
C47 0.045(3) 0.065(4) 0.057(4) -0.018(3) 0.005(3) -0.019(3)
C51 0.025(2) 0.023(2) 0.036(3) -0.004(2) 0.002(2) 0.0033(19)
C52 0.032(3) 0.027(3) 0.033(3) 0.002(2) 0.005(2) 0.003(2)
C53 0.030(2) 0.033(3) 0.035(3) -0.005(2) -0.002(2) 0.004(2)
C54 0.029(3) 0.032(3) 0.055(3) -0.001(2) 0.008(2) -0.003(2)
C55 0.040(3) 0.054(4) 0.048(3) 0.011(3) 0.010(3) -0.012(3)
C56 0.034(3) 0.052(3) 0.032(3) 0.008(2) -0.002(2) 0.002(2)
C57 0.035(3) 0.052(4) 0.069(4) 0.006(3) 0.002(3) -0.009(3)
C61 0.028(2) 0.030(3) 0.033(3) -0.001(2) 0.004(2) 0.005(2)
C62 0.038(3) 0.026(3) 0.074(4) 0.000(3) -0.005(3) -0.004(2)
C63 0.040(3) 0.036(3) 0.057(3) 0.002(2) -0.010(3) 0.001(2)
C64 0.041(3) 0.036(3) 0.034(3) -0.006(2) 0.002(2) 0.011(2)
C65 0.040(3) 0.028(3) 0.052(3) 0.003(2) 0.011(2) 0.003(2)
C66 0.030(2) 0.034(3) 0.039(3) -0.005(2) 0.006(2) 0.000(2)
C67 0.050(3) 0.045(3) 0.042(3) 0.001(2) 0.001(3) 0.013(3)
C101 0.288(19) 0.46(3) 0.099(9) 0.059(13) 0.111(12) 0.134(19)
Cl1 0.262(5) 0.330(6) 0.167(3) -0.090(4) 0.088(3) -0.038(4)
Cl2 0.186(3) 0.113(2) 0.238(4) 0.016(2) -0.069(3) -0.024(2)

loop_
_atom_type_symbol
_atom_type_description
_atom_type_scat_dispersion_real
_atom_type_scat_dispersion_imag
_atom_type_scat_source
C C 0.0033 0.0016 'International Tables Vol C Tables 4.2.6.8 and 6.1.1.4'
H H 0.0000 0.0000 'International Tables Vol C Tables 4.2.6.8 and 6.1.1.4'
N N 0.0061 0.0033 'International Tables Vol C Tables 4.2.6.8 and 6.1.1.4'
O O 0.0106 0.0060 'International Tables Vol C Tables 4.2.6.8 and 6.1.1.4'
Cl Cl 0.1484 0.1585 'International Tables Vol C Tables 4.2.6.8 and 6.1.1.4'
Rh Rh -1.1178 0.9187 'International Tables Vol C Tables 4.2.6.8 and 6.1.1.4'

loop_
_geom_angle_atom_site_label_1
_geom_angle_atom_site_label_2
_geom_angle_atom_site_label_3
_geom_angle
_geom_angle_site_symmetry_1
_geom_angle_site_symmetry_3
_geom_angle_publ_flag
C1 Rh1 N7 90.57(18) . . ?
C1 Rh1 N3 92.40(18) . . ?
N7 Rh1 N3 171.62(13) . . ?
C1 Rh1 N4 175.86(19) . . ?
N7 Rh1 N4 89.38(14) . . ?
N3 Rh1 N4 87.09(14) . . ?
C1 Rh1 Rh2 88.63(17) . . ?
N7 Rh1 Rh2 85.28(9) . . ?
N3 Rh1 Rh2 86.96(9) . . ?
N4 Rh1 Rh2 87.24(10) . . ?
N10 Rh2 N1 99.04(16) . . ?
N10 Rh2 N9 92.08(16) . . ?
N1 Rh2 N9 167.80(14) . . ?
N10 Rh2 N6 157.92(17) . . ?
N1 Rh2 N6 85.62(14) . . ?
N9 Rh2 N6 85.92(14) . . ?
N10 Rh2 Rh1 118.62(14) . . ?
N1 Rh2 Rh1 83.98(9) . . ?
N9 Rh2 Rh1 86.30(10) . . ?
N6 Rh2 Rh1 83.24(9) . . ?
N5 N6 C11 112.7(3) . . ?
N5 N6 Rh2 127.6(3) . . ?
C11 N6 Rh2 119.7(3) . . ?
N6 N5 N4 115.3(3) . . ?
N5 N4 C21 113.6(4) . . ?
N5 N4 Rh1 124.4(3) . . ?
C21 N4 Rh1 121.9(3) . . ?
N8 N9 C31 112.4(4) . . ?
N8 N9 Rh2 123.6(3) . . ?
C31 N9 Rh2 123.8(3) . . ?
N9 N8 N7 118.3(4) . . ?
N8 N7 C41 112.2(3) . . ?
N8 N7 Rh1 125.5(3) . . ?
C41 N7 Rh1 122.3(3) . . ?
N2 N1 C51 112.4(3) . . ?
N2 N1 Rh2 126.5(3) . . ?
C51 N1 Rh2 120.7(3) . . ?
N3 N2 N1 117.8(3) . . ?
N2 N3 C61 113.2(3) . . ?
N2 N3 Rh1 122.2(3) . . ?
C61 N3 Rh1 124.1(3) . . ?
O2 N10 Rh2 156.7(4) . . ?
O1 C1 Rh1 175.8(5) . . ?
C16 C11 C12 118.1(4) . . ?
C16 C11 N6 122.8(4) . . ?
C12 C11 N6 119.0(4) . . ?
C13 C12 C11 120.5(4) . . ?
C14 C13 C12 122.0(4) . . ?
C13 C14 C15 117.3(4) . . ?
C13 C14 C17 121.8(4) . . ?
C15 C14 C17 120.8(4) . . ?
C16 C15 C14 121.4(4) . . ?
C11 C16 C15 120.5(4) . . ?
C26 C21 C22 118.4(4) . . ?
C26 C21 N4 118.5(4) . . ?
C22 C21 N4 123.1(4) . . ?
C23 C22 C21 120.4(5) . . ?
C24 C23 C22 122.1(5) . . ?
C25 C24 C23 117.3(4) . . ?
C25 C24 C27 120.9(5) . . ?
C23 C24 C27 121.8(5) . . ?
C24 C25 C26 121.8(5) . . ?
C21 C26 C25 120.1(5) . . ?
C32 C31 C36 117.9(4) . . ?
C32 C31 N9 120.1(4) . . ?
C36 C31 N9 122.1(4) . . ?
C31 C32 C33 121.4(5) . . ?
C34 C33 C32 121.4(5) . . ?
C33 C34 C35 116.8(5) . . ?
C33 C34 C37 122.2(5) . . ?
C35 C34 C37 121.0(5) . . ?
C36 C35 C34 121.5(5) . . ?
C35 C36 C31 120.9(5) . . ?
C42 C41 C46 118.5(4) . . ?
C42 C41 N7 122.8(4) . . ?
C46 C41 N7 118.7(4) . . ?
C43 C42 C41 120.5(5) . . ?
C42 C43 C44 122.1(5) . . ?
C45 C44 C43 117.0(4) . . ?
C45 C44 C47 121.9(5) . . ?
C43 C44 C47 121.2(5) . . ?
C44 C45 C46 122.3(5) . . ?
C45 C46 C41 119.6(5) . . ?
C56 C51 C52 119.0(4) . . ?
C56 C51 N1 121.6(4) . . ?
C52 C51 N1 119.3(4) . . ?
C51 C52 C53 120.0(4) . . ?
C54 C53 C52 121.4(4) . . ?
C53 C54 C55 117.9(4) . . ?
C53 C54 C57 121.0(4) . . ?
C55 C54 C57 121.1(5) . . ?
C56 C55 C54 121.1(5) . . ?
C51 C56 C55 120.5(4) . . ?
C66 C61 C62 118.1(4) . . ?
C66 C61 N3 123.6(4) . . ?
C62 C61 N3 118.2(4) . . ?
C63 C62 C61 121.2(5) . . ?
C62 C63 C64 121.2(5) . . ?
C63 C64 C65 117.4(4) . . ?
C63 C64 C67 121.7(4) . . ?
C65 C64 C67 120.9(4) . . ?
C64 C65 C66 121.4(5) . . ?
C61 C66 C65 120.7(4) . . ?
Cl1 C101 Cl2 117.2(10) . . ?

loop_
_geom_bond_atom_site_label_1
_geom_bond_atom_site_label_2
_geom_bond_distance
_geom_bond_site_symmetry_2
_geom_bond_publ_flag
Rh1 C1 1.843(6) . ?
Rh1 N7 2.051(4) . ?
Rh1 N3 2.053(4) . ?
Rh1 N4 2.086(4) . ?
Rh1 Rh2 2.5182(6) . ?
Rh2 N10 1.803(4) . ?
Rh2 N1 2.045(4) . ?
Rh2 N9 2.064(4) . ?
Rh2 N6 2.123(4) . ?
O1 C1 1.143(6) . ?
O2 N10 1.166(5) . ?
N6 N5 1.294(5) . ?
N6 C11 1.430(5) . ?
N5 N4 1.309(5) . ?
N4 C21 1.424(5) . ?
N9 N8 1.294(5) . ?
N9 C31 1.440(5) . ?
N8 N7 1.302(5) . ?
N7 C41 1.421(5) . ?
N1 N2 1.303(4) . ?
N1 C51 1.430(5) . ?
N2 N3 1.300(4) . ?
N3 C61 1.429(5) . ?
C11 C16 1.373(6) . ?
C11 C12 1.396(6) . ?
C12 C13 1.373(6) . ?
C13 C14 1.365(6) . ?
C14 C15 1.392(6) . ?
C14 C17 1.510(6) . ?
C15 C16 1.383(6) . ?
C21 C26 1.380(6) . ?
C21 C22 1.387(6) . ?
C22 C23 1.383(7) . ?
C23 C24 1.379(7) . ?
C24 C25 1.372(7) . ?
C24 C27 1.512(6) . ?
C25 C26 1.402(6) . ?
C31 C32 1.370(6) . ?
C31 C36 1.376(6) . ?
C32 C33 1.382(7) . ?
C33 C34 1.373(7) . ?
C34 C35 1.393(7) . ?
C34 C37 1.504(6) . ?
C35 C36 1.375(6) . ?
C41 C42 1.389(6) . ?
C41 C46 1.395(6) . ?
C42 C43 1.374(6) . ?
C43 C44 1.393(7) . ?
C44 C45 1.376(7) . ?
C44 C47 1.499(6) . ?
C45 C46 1.394(6) . ?
C51 C56 1.377(6) . ?
C51 C52 1.389(6) . ?
C52 C53 1.389(6) . ?
C53 C54 1.376(6) . ?
C54 C55 1.393(7) . ?
C54 C57 1.519(6) . ?
C55 C56 1.380(6) . ?
C61 C66 1.374(6) . ?
C61 C62 1.385(6) . ?
C62 C63 1.382(6) . ?
C63 C64 1.383(7) . ?
C64 C65 1.388(6) . ?
C64 C67 1.507(6) . ?
C65 C66 1.389(6) . ?
C101 Cl1 1.639(13) . ?
C101 Cl2 1.713(15) . ?
